data_7013193
loop_
_publ_author_name
'Mukherjee, Jhumpa'
'Balamurugan, V.'
'Gupta, Rajeev'
'Mukherjee, Rabindranath'

_publ_section_title
;
 Synthesis and properties of FeIII and CoIII complexes: structures of
 [(L2)Fe(N3)3],
 [(L2)2Fe2(&#xFFFD;-O)(&#xFFFD;-O2CMe)2][ClO4]2&#xFFFD;2H2O and
 [(L2)2Co2(&#xFFFD;-OH)2(&#xFFFD;-O2CMe)][ClO4]3&#xFFFD;MeCN [L2 =
 methyl[2-(2-pyridyl)ethyl](2-pyridylmethyl)amine]Electronic
 supplementary information (ESI) available: Fig. S1?S3 discussed in the
 text. See http://www.rsc.org/suppdata/dt/b3/b305470e/
;
_journal_issue 19
_journal_name_full 'Dalton Transactions'
_journal_page_first 3686
_journal_paper_doi 10.1039/b305470e
_journal_year 2003
_chemical_formula_moiety 'C14 H17 N12 Fe'
_chemical_formula_sum 'C14 H17 Fe N12'
_chemical_formula_weight 409.25
_chemical_name_systematic
;
?
;
_space_group_IT_number 33
_symmetry_cell_setting orthorhombic
_symmetry_Int_Tables_number 33
_symmetry_space_group_name_Hall 'P -2n -2ac'
_symmetry_space_group_name_H-M 'P c 21 n'
_atom_sites_solution_hydrogens geom
_atom_sites_solution_primary direct
_atom_sites_solution_secondary difmap
_audit_creation_method SHELXL-97
_cell_angle_alpha 90.00
_cell_angle_beta 90.00
_cell_angle_gamma 90.00
_cell_formula_units_Z 4
_cell_length_a 8.526(5)
_cell_length_b 14.119(5)
_cell_length_c 15.250(5)
_cell_measurement_reflns_used 25
_cell_measurement_temperature 293(2)
_cell_volume 1835.8(14)
_computing_cell_refinement 'XSCANS (Siemens, 1994)'
_computing_data_collection 'XSCANS (Siemens, 1994)'
_computing_data_reduction 'XSCANS (Siemens, 1994)'
_computing_molecular_graphics 'Ortep-3 for Windows (Farrugia, 1997)'
_computing_publication_material 'WinGX publication routines (Farrugia, 1999)'
_computing_structure_refinement 'SHELXL-97 (Sheldrick, 1997)'
_computing_structure_solution 'SIR92 (Altomare, et. al. 1993)'
_diffrn_ambient_temperature 293(2)
_diffrn_measured_fraction_theta_full 0.998
_diffrn_measured_fraction_theta_max 0.998
_diffrn_measurement_method 2\q/\q
_diffrn_radiation_monochromator graphite
_diffrn_radiation_source 'fine-focus sealed tube'
_diffrn_radiation_type MoK\a
_diffrn_radiation_wavelength 0.71073
_diffrn_reflns_av_R_equivalents 0.0000
_diffrn_reflns_av_sigmaI/netI 0.0586
_diffrn_reflns_limit_h_max 0
_diffrn_reflns_limit_h_min -10
_diffrn_reflns_limit_k_max 16
_diffrn_reflns_limit_k_min 0
_diffrn_reflns_limit_l_max 0
_diffrn_reflns_limit_l_min -18
_diffrn_reflns_number 1687
_diffrn_reflns_theta_full 24.99
_diffrn_reflns_theta_max 24.99
_diffrn_reflns_theta_min 2.67
_diffrn_standards_decay_% 0
_diffrn_standards_interval_count 50
_diffrn_standards_number 3
_exptl_absorpt_coefficient_mu 0.849
_exptl_absorpt_correction_type none
_exptl_crystal_colour red
_exptl_crystal_density_diffrn 1.481
_exptl_crystal_density_method 'not measured'
_exptl_crystal_description Block
_exptl_crystal_F_000 844
_exptl_crystal_size_max 0.4
_exptl_crystal_size_mid 0.3
_exptl_crystal_size_min 0.4
_refine_diff_density_max 0.390
_refine_diff_density_min -0.461
_refine_diff_density_rms 0.073
_refine_ls_abs_structure_details 'Flack H D (1983), Acta Cryst. A39, 876-881'
_refine_ls_abs_structure_Flack 0.05(8)
_refine_ls_extinction_method none
_refine_ls_goodness_of_fit_ref 1.008
_refine_ls_hydrogen_treatment mixed
_refine_ls_matrix_type full
_refine_ls_number_parameters 244
_refine_ls_number_reflns 1687
_refine_ls_number_restraints 2
_refine_ls_restrained_S_all 1.034
_refine_ls_R_factor_all 0.0972
_refine_ls_R_factor_gt 0.0546
_refine_ls_shift/su_max 0.013
_refine_ls_shift/su_mean 0.005
_refine_ls_structure_factor_coef Fsqd
_refine_ls_weighting_details 'calc w=1/[\s^2^(Fo^2^)+(0.0866P)^2^+0.0000P] where P=(Fo^2^+2Fc^2^)/3'
_refine_ls_weighting_scheme calc
_refine_ls_wR_factor_gt 0.1278
_refine_ls_wR_factor_ref 0.1483
_reflns_number_gt 1130
_reflns_number_total 1687
_reflns_threshold_expression >2sigma(I)
_cod_data_source_file b305470e.txt
_cod_data_source_block ironbala
_cod_depositor_comments
;
The following automatic conversions were performed:
'_symmetry_cell_setting' value 'Orthorhombic' changed to 'orthorhombic'
according to '/home/saulius/struct/CIF-dictionaries/cif_core.dic'
dictionary named 'cif_core.dic' version 2.4.1 from 2010-06-29.

Automatic conversion script
Id: cif_fix_enum 1527 2010-12-29 10:47:43Z saulius 
;
_cod_original_sg_symbol_H-M Pc2(1)n
_cod_database_code 7013193

loop_
_symmetry_equiv_pos_as_xyz
'x, y, z'
'x+1/2, y+1/2, -z+1/2'
'-x+1/2, y, z+1/2'
'-x, y+1/2, -z'

loop_
_atom_site_label
_atom_site_type_symbol
_atom_site_fract_x
_atom_site_fract_y
_atom_site_fract_z
_atom_site_U_iso_or_equiv
_atom_site_adp_type
_atom_site_occupancy
_atom_site_symmetry_multiplicity
_atom_site_calc_flag
_atom_site_refinement_flags
_atom_site_disorder_assembly
_atom_site_disorder_group
C7 C 0.7278(12) 0.3590(8) 0.2848(7) 0.067(3) Uani 1 1 d . . .
H7B H 0.6744 0.3407 0.3383 0.081 Uiso 1 1 calc R . .
H7A H 0.6550 0.3527 0.2362 0.081 Uiso 1 1 calc R . .
N12 N 1.4043(19) 0.4663(17) 0.261(2) 0.226(18) Uani 1 1 d . . .
N8 N 1.281(2) 0.2045(13) 0.2693(11) 0.096(6) Uani 1 1 d . . .
N7 N 1.165(2) 0.2173(11) 0.2993(12) 0.078(5) Uani 1 1 d . . .
N9 N 1.393(2) 0.203(2) 0.221(2) 0.208(14) Uani 1 1 d . . .
Fe Fe 1.06302(11) 0.3208(3) 0.36544(6) 0.0444(4) Uani 1 1 d . . .
N3 N 0.9137(15) 0.2162(8) 0.4329(10) 0.043(4) Uani 1 1 d . . .
C1 C 0.9280(17) 0.4468(12) 0.5202(9) 0.053(5) Uani 1 1 d . . .
H1 H 0.9996 0.4140 0.5547 0.063 Uiso 1 1 calc R . .
N5 N 1.3493(9) 0.3232(15) 0.4681(4) 0.0653(19) Uani 1 1 d . . .
N6 N 1.4801(11) 0.315(3) 0.4732(6) 0.155(7) Uani 1 1 d . . .
N4 N 1.2125(8) 0.3211(18) 0.4645(5) 0.078(3) Uani 1 1 d . . .
C14 C 0.9328(17) 0.1962(10) 0.5153(13) 0.059(6) Uani 1 1 d . . .
H14 H 1.0091 0.2306 0.5451 0.071 Uiso 1 1 calc R . .
N1 N 0.9147(15) 0.4276(9) 0.4319(10) 0.048(4) Uani 1 1 d . . .
N11 N 1.2884(14) 0.4392(8) 0.2689(13) 0.079(6) Uani 1 1 d . . .
C5 C 0.8107(19) 0.4793(12) 0.3890(14) 0.062(5) Uani 1 1 d . . .
C10 C 0.8049(17) 0.1685(11) 0.3848(12) 0.050(5) Uani 1 1 d . . .
C2 C 0.834(2) 0.5149(13) 0.5560(13) 0.087(8) Uani 1 1 d . . .
H2 H 0.8442 0.5264 0.6158 0.105 Uiso 1 1 calc R . .
N10 N 1.1633(19) 0.4294(9) 0.2974(12) 0.071(5) Uani 1 1 d . . .
C13 C 0.850(2) 0.1275(11) 0.5647(13) 0.067(5) Uani 1 1 d . . .
H13 H 0.8686 0.1159 0.6238 0.080 Uiso 1 1 calc R . .
C8 C 0.9210(10) 0.330(2) 0.1766(5) 0.075(3) Uani 1 1 d . . .
H8C H 1.0215 0.3021 0.1647 0.113 Uiso 1 1 calc R . .
H8A H 0.9294 0.3976 0.1739 0.113 Uiso 1 1 calc R . .
H8B H 0.8465 0.3085 0.1337 0.113 Uiso 1 1 calc R . .
C4 C 0.715(2) 0.5476(13) 0.4260(18) 0.084(7) Uani 1 1 d . . .
H4 H 0.6422 0.5801 0.3923 0.101 Uiso 1 1 calc R . .
C11 C 0.715(2) 0.0993(13) 0.425(2) 0.096(9) Uani 1 1 d . . .
H11 H 0.6395 0.0658 0.3940 0.115 Uiso 1 1 calc R . .
C9 C 0.811(3) 0.2008(10) 0.2886(16) 0.100(8) Uani 1 1 d D . .
H9B H 0.8805 0.1580 0.2572 0.119 Uiso 1 1 calc R . .
H9A H 0.7074 0.1934 0.2638 0.119 Uiso 1 1 calc R . .
C12 C 0.741(3) 0.0804(14) 0.5169(19) 0.123(12) Uani 1 1 d . . .
H12 H 0.6812 0.0341 0.5443 0.148 Uiso 1 1 calc R . .
C6 C 0.787(2) 0.4615(10) 0.2916(13) 0.072(5) Uani 1 1 d . . .
H6B H 0.8844 0.4691 0.2599 0.086 Uiso 1 1 calc R . .
H6A H 0.7099 0.5051 0.2677 0.086 Uiso 1 1 calc R . .
N2 N 0.8646(9) 0.2995(6) 0.2706(4) 0.057(3) Uani 1 1 d D . .
C3 C 0.731(2) 0.5657(11) 0.5122(16) 0.076(6) Uani 1 1 d . . .
H3 H 0.6721 0.6123 0.5398 0.091 Uiso 1 1 calc R . .

loop_
_atom_site_aniso_label
_atom_site_aniso_U_11
_atom_site_aniso_U_22
_atom_site_aniso_U_33
_atom_site_aniso_U_23
_atom_site_aniso_U_13
_atom_site_aniso_U_12
C7 0.052(5) 0.091(9) 0.059(6) -0.011(5) -0.014(5) 0.008(5)
N12 0.058(9) 0.17(2) 0.45(5) 0.21(3) 0.073(16) 0.015(10)
N8 0.083(12) 0.140(14) 0.066(10) -0.048(10) 0.019(9) -0.022(10)
N7 0.073(11) 0.089(11) 0.073(12) 0.011(9) 0.025(10) 0.003(9)
N9 0.132(15) 0.25(3) 0.24(2) -0.18(2) 0.128(16) -0.099(16)
Fe 0.0403(5) 0.0517(6) 0.0413(5) -0.0011(15) 0.0043(5) -0.0049(12)
N3 0.051(9) 0.040(7) 0.037(9) 0.005(7) 0.001(7) 0.002(6)
C1 0.063(11) 0.077(11) 0.019(6) -0.002(7) 0.020(6) -0.004(8)
N5 0.056(4) 0.089(5) 0.051(4) 0.009(11) -0.004(3) 0.014(12)
N6 0.055(5) 0.34(2) 0.074(6) -0.01(2) -0.015(5) 0.076(16)
N4 0.045(4) 0.123(7) 0.066(5) 0.026(13) -0.003(3) 0.016(11)
C14 0.056(11) 0.027(7) 0.094(14) -0.001(8) 0.002(9) 0.014(6)
N1 0.048(9) 0.054(8) 0.042(10) 0.003(8) 0.006(7) -0.005(6)
N11 0.040(8) 0.051(7) 0.147(15) 0.056(9) 0.012(9) -0.011(6)
C5 0.057(11) 0.048(10) 0.080(13) 0.012(9) -0.027(8) 0.005(8)
C10 0.045(10) 0.050(9) 0.055(10) -0.014(8) 0.019(7) 0.015(7)
C2 0.106(16) 0.077(12) 0.079(13) -0.029(11) 0.069(13) -0.045(12)
N10 0.079(11) 0.045(7) 0.089(13) 0.019(7) 0.028(10) -0.020(7)
C13 0.090(12) 0.041(8) 0.070(11) 0.002(8) 0.012(9) -0.008(9)
C8 0.066(5) 0.126(10) 0.034(4) -0.009(12) -0.003(4) 0.006(12)
C4 0.066(14) 0.055(11) 0.13(2) 0.010(12) -0.014(13) -0.028(9)
C11 0.051(12) 0.063(12) 0.17(3) -0.045(14) 0.021(13) -0.026(8)
C9 0.131(16) 0.064(11) 0.104(17) -0.041(10) -0.048(13) 0.028(10)
C12 0.16(2) 0.053(11) 0.16(2) 0.031(14) 0.118(19) 0.025(14)
C6 0.114(13) 0.042(7) 0.060(10) 0.014(6) -0.040(9) -0.008(7)
N2 0.057(4) 0.080(10) 0.034(4) -0.007(4) 0.006(3) 0.005(5)
C3 0.051(9) 0.039(8) 0.137(18) 0.004(10) 0.013(10) 0.015(8)

loop_
_atom_type_symbol
_atom_type_description
_atom_type_scat_dispersion_real
_atom_type_scat_dispersion_imag
_atom_type_scat_source
C C 0.0033 0.0016 'International Tables Vol C Tables 4.2.6.8 and 6.1.1.4'
H H 0.0000 0.0000 'International Tables Vol C Tables 4.2.6.8 and 6.1.1.4'
Fe Fe 0.3463 0.8444 'International Tables Vol C Tables 4.2.6.8 and 6.1.1.4'
N N 0.0061 0.0033 'International Tables Vol C Tables 4.2.6.8 and 6.1.1.4'

loop_
_geom_angle_atom_site_label_1
_geom_angle_atom_site_label_2
_geom_angle_atom_site_label_3
_geom_angle
_geom_angle_site_symmetry_1
_geom_angle_site_symmetry_3
_geom_angle_publ_flag
N2 C7 C6 107.0(10) . . ?
N7 N8 N9 165(3) . . ?
N8 N7 Fe 136.7(16) . . ?
N7 Fe N4 96.2(8) . . ?
N7 Fe N10 96.4(3) . . ?
N4 Fe N10 96.7(8) . . ?
N7 Fe N3 89.9(6) . . ?
N4 Fe N3 91.0(6) . . ?
N10 Fe N3 169.5(6) . . ?
N7 Fe N1 171.3(6) . . ?
N4 Fe N1 91.0(6) . . ?
N10 Fe N1 87.7(6) . . ?
N3 Fe N1 85.01(19) . . ?
N7 Fe N2 84.5(6) . . ?
N4 Fe N2 168.0(6) . . ?
N10 Fe N2 95.1(6) . . ?
N3 Fe N2 77.0(4) . . ?
N1 Fe N2 87.5(4) . . ?
C14 N3 C10 120.0(14) . . ?
C14 N3 Fe 121.7(11) . . ?
C10 N3 Fe 118.3(12) . . ?
C2 C1 N1 118.8(17) . . ?
N6 N5 N4 173(3) . . ?
N5 N4 Fe 132.8(6) . . ?
N3 C14 C13 127.0(17) . . ?
C5 N1 C1 115.5(15) . . ?
C5 N1 Fe 122.2(13) . . ?
C1 N1 Fe 122.3(11) . . ?
N12 N11 N10 160(3) . . ?
N1 C5 C4 125(2) . . ?
N1 C5 C6 118.8(16) . . ?
C4 C5 C6 115.8(17) . . ?
N3 C10 C11 119.0(18) . . ?
N3 C10 C9 110.1(15) . . ?
C11 C10 C9 130.8(18) . . ?
C3 C2 C1 124.9(18) . . ?
N11 N10 Fe 131.7(12) . . ?
C12 C13 C14 113.0(19) . . ?
C3 C4 C5 118.2(19) . . ?
C10 C11 C12 118.4(19) . . ?
N2 C9 C10 117.6(15) . . ?
C13 C12 C11 122.6(17) . . ?
C5 C6 C7 105.5(13) . . ?
C7 N2 C9 105.6(10) . . ?
C7 N2 C8 102.9(10) . . ?
C9 N2 C8 121.1(15) . . ?
C7 N2 Fe 115.6(6) . . ?
C9 N2 Fe 103.7(9) . . ?
C8 N2 Fe 108.7(6) . . ?
C2 C3 C4 117.3(17) . . ?

loop_
_geom_bond_atom_site_label_1
_geom_bond_atom_site_label_2
_geom_bond_distance
_geom_bond_site_symmetry_2
_geom_bond_publ_flag
C7 N2 1.454(12) . ?
C7 C6 1.535(19) . ?
N12 N11 1.068(18) . ?
N8 N7 1.10(2) . ?
N8 N9 1.21(2) . ?
N7 Fe 1.978(17) . ?
Fe N4 1.977(7) . ?
Fe N10 2.040(13) . ?
Fe N3 2.204(13) . ?
Fe N1 2.214(14) . ?
Fe N2 2.246(8) . ?
N3 C14 1.30(2) . ?
N3 C10 1.36(2) . ?
C1 C2 1.36(3) . ?
C1 N1 1.38(2) . ?
N5 N6 1.124(11) . ?
N5 N4 1.168(9) . ?
C14 C13 1.42(2) . ?
N1 C5 1.322(19) . ?
N11 N10 1.160(18) . ?
C5 C4 1.38(3) . ?
C5 C6 1.52(3) . ?
C10 C11 1.39(3) . ?
C10 C9 1.54(3) . ?
C2 C3 1.32(3) . ?
C13 C12 1.35(3) . ?
C8 N2 1.572(14) . ?
C4 C3 1.35(3) . ?
C11 C12 1.44(3) . ?
C9 N2 1.490(15) . ?
